data_4070833
loop_
_publ_author_name
'Matsumoto, Takeshi'
'Sasamori, Takahiro'
'Sato, Kazunobu'
'Takui, Takeji'
'Tokitoh, Norihiro'

_publ_section_title
;
 Reduction of a Kinetically Stabilized Silabenzene Leading to the
 Formation of the Corresponding Anion Radical Species&#x2020;
;
_journal_issue 3
_journal_name_full Organometallics
_journal_page_first 305
_journal_paper_doi 10.1021/om701060a
_journal_volume 27
_journal_year 2008
_chemical_formula_moiety 'C39 H72 O Si7'
_chemical_formula_sum 'C39 H72 O Si7'
_chemical_formula_weight 753.60
_chemical_name_common 'compound 7'
_chemical_name_systematic
; 
 ? 
;
_space_group_IT_number 9
_symmetry_cell_setting monoclinic
_symmetry_Int_Tables_number 9
_symmetry_space_group_name_Hall 'C -2yc'
_symmetry_space_group_name_H-M 'C 1 c 1'
_atom_sites_solution_hydrogens geom
_atom_sites_solution_primary direct
_atom_sites_solution_secondary difmap
_audit_creation_method SHELXL-97
_cell_angle_alpha 90.00
_cell_angle_beta 103.2687(14)
_cell_angle_gamma 90.00
_cell_formula_units_Z 4
_cell_length_a 12.9509(6)
_cell_length_b 23.3149(5)
_cell_length_c 15.8222(4)
_cell_measurement_temperature 103(2)
_cell_measurement_theta_max 25.0
_cell_measurement_theta_min 1.75
_cell_volume 4650.0(3)
_computing_cell_refinement HKL2000
_computing_data_collection CrystalClear
_computing_data_reduction HKL2000
_computing_structure_refinement 'SHELXL-97 (Sheldrick, 1997)'
_computing_structure_solution 'SHELXS-97 (Sheldrick, 1990)'
_diffrn_ambient_temperature 103(2)
_diffrn_detector_area_resol_mean 7.31
_diffrn_measured_fraction_theta_full 0.998
_diffrn_measured_fraction_theta_max 0.998
_diffrn_measurement_device_type 'Rigaku Mercury'
_diffrn_measurement_method \w
_diffrn_radiation_monochromator graphite
_diffrn_radiation_source 'fine-focus sealed tube'
_diffrn_radiation_type MoK\a
_diffrn_radiation_wavelength 0.71069
_diffrn_reflns_av_R_equivalents 0.0477
_diffrn_reflns_av_sigmaI/netI 0.0427
_diffrn_reflns_limit_h_max 15
_diffrn_reflns_limit_h_min -15
_diffrn_reflns_limit_k_max 27
_diffrn_reflns_limit_k_min -27
_diffrn_reflns_limit_l_max 18
_diffrn_reflns_limit_l_min -18
_diffrn_reflns_number 23253
_diffrn_reflns_theta_full 25.00
_diffrn_reflns_theta_max 25.00
_diffrn_reflns_theta_min 1.75
_exptl_absorpt_coefficient_mu 0.232
_exptl_absorpt_correction_T_max 0.9954
_exptl_absorpt_correction_T_min 0.9772
_exptl_absorpt_correction_type multi-scan
_exptl_absorpt_process_details 'Jacobson, R. (1998) Private communication'
_exptl_crystal_colour colorless
_exptl_crystal_density_diffrn 1.076
_exptl_crystal_density_method 'not measured'
_exptl_crystal_description prism
_exptl_crystal_F_000 1648
_exptl_crystal_size_max 0.10
_exptl_crystal_size_mid 0.05
_exptl_crystal_size_min 0.02
_refine_diff_density_max 0.584
_refine_diff_density_min -0.241
_refine_diff_density_rms 0.058
_refine_ls_abs_structure_details 'Flack H D (1983), Acta Cryst. A39, 876-881'
_refine_ls_abs_structure_Flack 0.10(10)
_refine_ls_extinction_method none
_refine_ls_goodness_of_fit_ref 1.102
_refine_ls_hydrogen_treatment constr
_refine_ls_matrix_type full
_refine_ls_number_parameters 443
_refine_ls_number_reflns 8153
_refine_ls_number_restraints 2
_refine_ls_restrained_S_all 1.101
_refine_ls_R_factor_all 0.0504
_refine_ls_R_factor_gt 0.0451
_refine_ls_shift/su_max 0.001
_refine_ls_shift/su_mean 0.000
_refine_ls_structure_factor_coef Fsqd
_refine_ls_weighting_details 'calc w=1/[\s^2^(Fo^2^)+(0.0548P)^2^+4.9000P] where P=(Fo^2^+2Fc^2^)/3'
_refine_ls_weighting_scheme calc
_refine_ls_wR_factor_gt 0.1094
_refine_ls_wR_factor_ref 0.1129
_reflns_number_gt 7523
_reflns_number_total 8153
_reflns_threshold_expression >2sigma(I)
_cod_data_source_file om701060a-file003.cif
_cod_data_source_block sibz
_cod_original_sg_symbol_H-M 'C c'
_cod_database_code 4070833

loop_
_symmetry_equiv_pos_as_xyz
'x, y, z'
'x, -y, z+1/2'
'x+1/2, y+1/2, z'
'x+1/2, -y+1/2, z+1/2'

loop_
_atom_site_label
_atom_site_type_symbol
_atom_site_fract_x
_atom_site_fract_y
_atom_site_fract_z
_atom_site_U_iso_or_equiv
_atom_site_adp_type
_atom_site_occupancy
_atom_site_symmetry_multiplicity
_atom_site_calc_flag
_atom_site_refinement_flags
Si1 Si 0.67444(7) 0.77076(4) 0.55450(6) 0.02413(19) Uani 1 1 d .
O1 O 0.58680(18) 0.80666(9) 0.48114(15) 0.0297(5) Uani 1 1 d .
H1 H 0.5252 0.7972 0.4844 0.045 Uiso 1 1 calc R
C1 C 0.6436(3) 0.76927(14) 0.6637(2) 0.0305(7) Uani 1 1 d .
H2 H 0.6602 0.8020 0.7002 0.037 Uiso 1 1 calc R
C2 C 0.5991(3) 0.72398(15) 0.6927(2) 0.0349(8) Uani 1 1 d .
H3 H 0.5899 0.7261 0.7505 0.042 Uiso 1 1 calc R
C3 C 0.5617(3) 0.66973(15) 0.6431(2) 0.0337(8) Uani 1 1 d .
H4 H 0.5876 0.6372 0.6836 0.040 Uiso 1 1 calc R
C4 C 0.6016(3) 0.65857(14) 0.5627(2) 0.0333(8) Uani 1 1 d .
H5 H 0.5884 0.6213 0.5384 0.040 Uiso 1 1 calc R
C5 C 0.6532(3) 0.69448(13) 0.5208(2) 0.0283(7) Uani 1 1 d .
H6 H 0.6794 0.6808 0.4732 0.034 Uiso 1 1 calc R
C6 C 0.4379(3) 0.66752(16) 0.6229(3) 0.0407(9) Uani 1 1 d .
H7 H 0.4137 0.6289 0.6010 0.049 Uiso 1 1 calc R
H8 H 0.4140 0.6741 0.6773 0.049 Uiso 1 1 calc R
C7 C 0.3876(3) 0.71204(15) 0.5563(2) 0.0353(8) Uani 1 1 d .
C8 C 0.3651(3) 0.69973(17) 0.4679(3) 0.0402(9) Uani 1 1 d .
H9 H 0.3755 0.6620 0.4490 0.048 Uiso 1 1 calc R
C9 C 0.3275(3) 0.74224(19) 0.4073(3) 0.0453(10) Uani 1 1 d .
H10 H 0.3116 0.7331 0.3472 0.054 Uiso 1 1 calc R
C10 C 0.3130(3) 0.79761(18) 0.4333(3) 0.0457(9) Uani 1 1 d .
H11 H 0.2879 0.8267 0.3915 0.055 Uiso 1 1 calc R
C11 C 0.3357(3) 0.81023(17) 0.5214(3) 0.0432(9) Uani 1 1 d .
H12 H 0.3270 0.8483 0.5400 0.052 Uiso 1 1 calc R
C12 C 0.3709(3) 0.76788(17) 0.5825(3) 0.0401(9) Uani 1 1 d .
H13 H 0.3838 0.7768 0.6426 0.048 Uiso 1 1 calc R
C13 C 0.8054(2) 0.80801(13) 0.56048(19) 0.0214(6) Uani 1 1 d .
C14 C 0.8111(2) 0.86896(13) 0.57146(19) 0.0217(6) Uani 1 1 d .
C15 C 0.9059(3) 0.89773(12) 0.5733(2) 0.0236(6) Uani 1 1 d .
H14 H 0.9076 0.9382 0.5800 0.028 Uiso 1 1 calc R
C16 C 0.9980(2) 0.86961(13) 0.56568(19) 0.0228(7) Uani 1 1 d .
C17 C 0.9936(2) 0.81000(13) 0.5593(2) 0.0240(7) Uani 1 1 d .
H15 H 1.0562 0.7896 0.5564 0.029 Uiso 1 1 calc R
C18 C 0.9004(3) 0.77918(12) 0.55685(18) 0.0228(6) Uani 1 1 d .
C19 C 0.7152(2) 0.90502(13) 0.5790(2) 0.0227(7) Uani 1 1 d .
H16 H 0.6598 0.8758 0.5827 0.027 Uiso 1 1 calc R
C20 C 1.0998(2) 0.90091(13) 0.5646(2) 0.0239(7) Uani 1 1 d .
H17 H 1.1506 0.8693 0.5603 0.029 Uiso 1 1 calc R
C21 C 0.9087(3) 0.71426(13) 0.5514(2) 0.0264(7) Uani 1 1 d .
H18 H 0.8353 0.7009 0.5514 0.032 Uiso 1 1 calc R
Si2 Si 0.73401(7) 0.94583(4) 0.68510(6) 0.0274(2) Uani 1 1 d .
Si3 Si 0.65651(7) 0.94519(4) 0.47442(6) 0.0262(2) Uani 1 1 d .
Si4 Si 1.16378(7) 0.93782(4) 0.67100(6) 0.0273(2) Uani 1 1 d .
Si5 Si 1.08807(7) 0.94182(4) 0.45979(6) 0.0258(2) Uani 1 1 d .
Si6 Si 0.99289(8) 0.68131(4) 0.65416(6) 0.0303(2) Uani 1 1 d .
Si7 Si 0.92821(7) 0.68949(4) 0.44241(6) 0.0300(2) Uani 1 1 d .
C22 C 0.7886(3) 0.89723(16) 0.7791(2) 0.0382(9) Uani 1 1 d .
H19 H 0.8185 0.9203 0.8306 0.057 Uiso 1 1 calc R
H20 H 0.8443 0.8730 0.7651 0.057 Uiso 1 1 calc R
H21 H 0.7316 0.8730 0.7906 0.057 Uiso 1 1 calc R
C23 C 0.5993(3) 0.97143(19) 0.6929(3) 0.0452(10) Uani 1 1 d .
H22 H 0.6015 0.9834 0.7527 0.068 Uiso 1 1 calc R
H23 H 0.5478 0.9402 0.6766 0.068 Uiso 1 1 calc R
H24 H 0.5781 1.0040 0.6536 0.068 Uiso 1 1 calc R
C24 C 0.8265(3) 1.00908(15) 0.6988(3) 0.0382(9) Uani 1 1 d .
H25 H 0.8055 1.0347 0.6487 0.057 Uiso 1 1 calc R
H26 H 0.8992 0.9956 0.7030 0.057 Uiso 1 1 calc R
H27 H 0.8229 1.0299 0.7519 0.057 Uiso 1 1 calc R
C25 C 0.5095(3) 0.94463(16) 0.4536(3) 0.0390(9) Uani 1 1 d .
H28 H 0.4799 0.9670 0.4012 0.058 Uiso 1 1 calc R
H29 H 0.4873 0.9616 0.5032 0.058 Uiso 1 1 calc R
H30 H 0.4838 0.9050 0.4453 0.058 Uiso 1 1 calc R
C26 C 0.6981(3) 1.02259(14) 0.4771(2) 0.0361(8) Uani 1 1 d .
H31 H 0.6682 1.0403 0.4207 0.054 Uiso 1 1 calc R
H32 H 0.7756 1.0250 0.4898 0.054 Uiso 1 1 calc R
H33 H 0.6720 1.0428 0.5224 0.054 Uiso 1 1 calc R
C27 C 0.6983(3) 0.90899(15) 0.3825(2) 0.0317(8) Uani 1 1 d .
H34 H 0.6765 0.8687 0.3799 0.048 Uiso 1 1 calc R
H35 H 0.7756 0.9113 0.3913 0.048 Uiso 1 1 calc R
H36 H 0.6648 0.9280 0.3278 0.048 Uiso 1 1 calc R
C28 C 1.1211(3) 0.90050(16) 0.7622(2) 0.0345(8) Uani 1 1 d .
H37 H 1.1597 0.9165 0.8177 0.052 Uiso 1 1 calc R
H38 H 1.1366 0.8594 0.7604 0.052 Uiso 1 1 calc R
H39 H 1.0448 0.9060 0.7562 0.052 Uiso 1 1 calc R
C29 C 1.1316(3) 1.01587(14) 0.6730(2) 0.0341(8) Uani 1 1 d .
H40 H 1.1679 1.0323 0.7290 0.051 Uiso 1 1 calc R
H41 H 1.0548 1.0207 0.6650 0.051 Uiso 1 1 calc R
H42 H 1.1553 1.0355 0.6261 0.051 Uiso 1 1 calc R
C30 C 1.3107(3) 0.93238(17) 0.6872(3) 0.0372(9) Uani 1 1 d .
H43 H 1.3325 0.9500 0.6378 0.056 Uiso 1 1 calc R
H44 H 1.3317 0.8919 0.6915 0.056 Uiso 1 1 calc R
H45 H 1.3451 0.9524 0.7407 0.056 Uiso 1 1 calc R
C31 C 0.9906(3) 1.00187(15) 0.4452(2) 0.0325(8) Uani 1 1 d .
H46 H 1.0033 1.0251 0.4982 0.049 Uiso 1 1 calc R
H47 H 0.9185 0.9862 0.4335 0.049 Uiso 1 1 calc R
H48 H 0.9988 1.0259 0.3963 0.049 Uiso 1 1 calc R
C32 C 1.2192(3) 0.97179(17) 0.4535(3) 0.0381(9) Uani 1 1 d .
H49 H 1.2140 0.9890 0.3961 0.057 Uiso 1 1 calc R
H50 H 1.2722 0.9410 0.4627 0.057 Uiso 1 1 calc R
H51 H 1.2406 1.0012 0.4984 0.057 Uiso 1 1 calc R
C33 C 1.0415(3) 0.89015(16) 0.3679(2) 0.0351(8) Uani 1 1 d .
H52 H 0.9728 0.8741 0.3716 0.053 Uiso 1 1 calc R
H53 H 1.0934 0.8591 0.3716 0.053 Uiso 1 1 calc R
H54 H 1.0341 0.9103 0.3124 0.053 Uiso 1 1 calc R
C34 C 0.9937(5) 0.7309(2) 0.7466(3) 0.0595(13) Uani 1 1 d .
H55 H 0.9205 0.7396 0.7496 0.089 Uiso 1 1 calc R
H56 H 1.0300 0.7666 0.7380 0.089 Uiso 1 1 calc R
H57 H 1.0309 0.7128 0.8010 0.089 Uiso 1 1 calc R
C35 C 1.1326(3) 0.66652(19) 0.6481(3) 0.0466(10) Uani 1 1 d .
H58 H 1.1715 0.6499 0.7031 0.070 Uiso 1 1 calc R
H59 H 1.1668 0.7024 0.6372 0.070 Uiso 1 1 calc R
H60 H 1.1330 0.6395 0.6008 0.070 Uiso 1 1 calc R
C36 C 0.9273(4) 0.61296(18) 0.6748(3) 0.0537(11) Uani 1 1 d .
H61 H 0.9261 0.5863 0.6268 0.081 Uiso 1 1 calc R
H62 H 0.8546 0.6210 0.6794 0.081 Uiso 1 1 calc R
H63 H 0.9671 0.5958 0.7291 0.081 Uiso 1 1 calc R
C37 C 0.8289(3) 0.72704(17) 0.3557(2) 0.0396(9) Uani 1 1 d .
H64 H 0.8403 0.7686 0.3611 0.059 Uiso 1 1 calc R
H65 H 0.7571 0.7179 0.3618 0.059 Uiso 1 1 calc R
H66 H 0.8372 0.7143 0.2985 0.059 Uiso 1 1 calc R
C38 C 1.0616(3) 0.70413(19) 0.4215(3) 0.0450(9) Uani 1 1 d .
H67 H 1.1163 0.6868 0.4676 0.067 Uiso 1 1 calc R
H68 H 1.0730 0.7457 0.4205 0.067 Uiso 1 1 calc R
H69 H 1.0656 0.6876 0.3654 0.067 Uiso 1 1 calc R
C39 C 0.9047(3) 0.61038(15) 0.4353(3) 0.0428(10) Uani 1 1 d .
H70 H 0.9026 0.5973 0.3760 0.064 Uiso 1 1 calc R
H71 H 0.8369 0.6016 0.4500 0.064 Uiso 1 1 calc R
H72 H 0.9622 0.5907 0.4760 0.064 Uiso 1 1 calc R

loop_
_atom_site_aniso_label
_atom_site_aniso_U_11
_atom_site_aniso_U_22
_atom_site_aniso_U_33
_atom_site_aniso_U_23
_atom_site_aniso_U_13
_atom_site_aniso_U_12
Si1 0.0261(4) 0.0196(4) 0.0263(4) -0.0005(3) 0.0051(3) -0.0015(3)
O1 0.0274(12) 0.0272(12) 0.0325(13) 0.0032(9) 0.0026(10) -0.0020(10)
C1 0.0363(18) 0.0280(17) 0.0260(17) -0.0038(13) 0.0046(14) -0.0037(14)
C2 0.045(2) 0.0344(19) 0.0259(17) 0.0002(14) 0.0088(15) 0.0006(16)
C3 0.048(2) 0.0209(16) 0.0307(18) 0.0050(14) 0.0050(16) -0.0074(15)
C4 0.039(2) 0.0202(16) 0.0382(19) -0.0020(14) 0.0037(16) -0.0031(14)
C5 0.0279(17) 0.0237(16) 0.0333(17) -0.0030(13) 0.0067(14) 0.0013(13)
C6 0.043(2) 0.033(2) 0.048(2) 0.0054(17) 0.0132(18) -0.0097(16)
C7 0.032(2) 0.0346(18) 0.041(2) -0.0038(15) 0.0123(16) -0.0098(14)
C8 0.036(2) 0.039(2) 0.045(2) -0.0052(17) 0.0084(17) -0.0120(17)
C9 0.028(2) 0.062(3) 0.044(2) -0.0046(19) 0.0044(16) -0.0056(18)
C10 0.033(2) 0.051(2) 0.052(2) 0.006(2) 0.0090(18) 0.0017(18)
C11 0.0271(18) 0.043(2) 0.062(3) -0.0009(19) 0.0154(18) 0.0047(16)
C12 0.035(2) 0.043(2) 0.045(2) -0.0086(17) 0.0148(17) -0.0043(16)
C13 0.0240(16) 0.0192(14) 0.0205(15) 0.0008(12) 0.0039(12) -0.0001(12)
C14 0.0273(16) 0.0187(14) 0.0182(15) 0.0005(12) 0.0036(12) 0.0007(13)
C15 0.0299(15) 0.0177(13) 0.0223(14) -0.0007(13) 0.0045(12) 0.0036(14)
C16 0.0261(17) 0.0242(16) 0.0165(14) 0.0000(12) 0.0014(12) -0.0014(13)
C17 0.0248(17) 0.0239(16) 0.0232(15) -0.0006(12) 0.0054(13) 0.0031(13)
C18 0.0282(16) 0.0209(14) 0.0187(16) -0.0012(12) 0.0039(13) -0.0011(13)
C19 0.0250(17) 0.0168(14) 0.0259(16) 0.0002(12) 0.0050(13) 0.0011(12)
C20 0.0240(17) 0.0203(15) 0.0261(16) 0.0001(12) 0.0033(13) 0.0011(12)
C21 0.0320(16) 0.0163(14) 0.0312(18) -0.0008(12) 0.0078(15) -0.0009(13)
Si2 0.0295(5) 0.0244(4) 0.0280(5) -0.0049(4) 0.0062(4) -0.0015(4)
Si3 0.0270(5) 0.0219(5) 0.0284(5) 0.0028(4) 0.0035(4) 0.0029(4)
Si4 0.0312(5) 0.0235(4) 0.0253(5) -0.0007(3) 0.0026(4) -0.0019(4)
Si5 0.0275(5) 0.0244(4) 0.0254(5) 0.0033(3) 0.0061(4) 0.0002(4)
Si6 0.0343(5) 0.0229(4) 0.0329(5) 0.0048(4) 0.0063(4) 0.0032(4)
Si7 0.0348(5) 0.0224(4) 0.0324(5) -0.0044(4) 0.0072(4) -0.0004(4)
C22 0.051(2) 0.036(2) 0.0274(19) -0.0031(15) 0.0065(17) -0.0067(17)
C23 0.036(2) 0.056(3) 0.045(2) -0.022(2) 0.0115(18) 0.0040(18)
C24 0.049(2) 0.0299(18) 0.036(2) -0.0051(15) 0.0095(17) -0.0056(16)
C25 0.038(2) 0.035(2) 0.042(2) 0.0034(16) 0.0043(17) 0.0049(15)
C26 0.050(2) 0.0225(17) 0.0353(19) 0.0052(14) 0.0081(17) 0.0054(15)
C27 0.040(2) 0.0275(16) 0.0259(18) 0.0059(14) 0.0026(15) 0.0020(15)
C28 0.038(2) 0.0357(19) 0.0277(18) 0.0015(15) 0.0043(15) -0.0015(15)
C29 0.041(2) 0.0236(17) 0.0368(19) -0.0055(14) 0.0063(16) -0.0039(15)
C30 0.034(2) 0.037(2) 0.037(2) -0.0014(16) -0.0008(16) -0.0055(16)
C31 0.0339(19) 0.0292(17) 0.0322(19) 0.0056(14) 0.0029(15) 0.0007(15)
C32 0.0284(19) 0.047(2) 0.039(2) 0.0108(17) 0.0078(16) 0.0013(16)
C33 0.041(2) 0.0368(19) 0.0258(18) 0.0005(14) 0.0039(15) 0.0018(16)
C34 0.094(4) 0.053(3) 0.028(2) 0.0052(19) 0.006(2) 0.019(3)
C35 0.040(2) 0.051(2) 0.047(2) 0.0104(19) 0.0070(18) 0.0128(18)
C36 0.056(3) 0.038(2) 0.062(3) 0.023(2) 0.003(2) -0.0025(19)
C37 0.049(2) 0.038(2) 0.030(2) -0.0009(15) 0.0057(17) -0.0035(17)
C38 0.044(2) 0.055(2) 0.040(2) -0.0084(18) 0.0169(18) 0.0023(19)
C39 0.054(2) 0.0244(17) 0.046(2) -0.0102(16) 0.0041(19) 0.0039(17)

loop_
_atom_type_symbol
_atom_type_description
_atom_type_scat_dispersion_real
_atom_type_scat_dispersion_imag
_atom_type_scat_source
C C 0.0033 0.0016 'International Tables Vol C Tables 4.2.6.8 and 6.1.1.4'
H H 0.0000 0.0000 'International Tables Vol C Tables 4.2.6.8 and 6.1.1.4'
O O 0.0106 0.0060 'International Tables Vol C Tables 4.2.6.8 and 6.1.1.4'
Si Si 0.0817 0.0704 'International Tables Vol C Tables 4.2.6.8 and 6.1.1.4'

loop_
_geom_angle_atom_site_label_1
_geom_angle_atom_site_label_2
_geom_angle_atom_site_label_3
_geom_angle
O1 Si1 C5 104.52(14)
O1 Si1 C1 113.72(14)
C5 Si1 C1 101.48(15)
O1 Si1 C13 105.45(13)
C5 Si1 C13 121.77(15)
C1 Si1 C13 110.11(14)
Si1 O1 H1 109.5
C2 C1 Si1 122.4(3)
C2 C1 H2 118.8
Si1 C1 H2 118.8
C1 C2 C3 126.7(3)
C1 C2 H3 116.7
C3 C2 H3 116.7
C4 C3 C2 117.1(3)
C4 C3 C6 110.9(3)
C2 C3 C6 109.0(3)
C4 C3 H4 106.4
C2 C3 H4 106.4
C6 C3 H4 106.4
C5 C4 C3 128.2(3)
C5 C4 H5 115.9
C3 C4 H5 115.9
C4 C5 Si1 121.0(3)
C4 C5 H6 119.5
Si1 C5 H6 119.5
C7 C6 C3 112.1(3)
C7 C6 H7 109.2
C3 C6 H7 109.2
C7 C6 H8 109.2
C3 C6 H8 109.2
H7 C6 H8 107.9
C8 C7 C12 118.6(4)
C8 C7 C6 121.0(3)
C12 C7 C6 120.1(3)
C9 C8 C7 120.4(4)
C9 C8 H9 119.8
C7 C8 H9 119.8
C10 C9 C8 120.8(4)
C10 C9 H10 119.6
C8 C9 H10 119.6
C9 C10 C11 119.0(4)
C9 C10 H11 120.5
C11 C10 H11 120.5
C12 C11 C10 120.6(4)
C12 C11 H12 119.7
C10 C11 H12 119.7
C11 C12 C7 120.4(4)
C11 C12 H13 119.8
C7 C12 H13 119.8
C18 C13 C14 117.1(3)
C18 C13 Si1 124.0(2)
C14 C13 Si1 118.9(2)
C15 C14 C13 120.1(3)
C15 C14 C19 117.5(3)
C13 C14 C19 122.4(3)
C16 C15 C14 122.7(3)
C16 C15 H14 118.6
C14 C15 H14 118.6
C15 C16 C17 117.1(3)
C15 C16 C20 122.8(3)
C17 C16 C20 120.1(3)
C16 C17 C18 122.3(3)
C16 C17 H15 118.8
C18 C17 H15 118.8
C17 C18 C13 120.5(3)
C17 C18 C21 116.2(3)
C13 C18 C21 123.2(3)
C14 C19 Si2 113.8(2)
C14 C19 Si3 111.9(2)
Si2 C19 Si3 117.90(16)
C14 C19 H16 103.7
Si2 C19 H16 103.7
Si3 C19 H16 103.7
C16 C20 Si5 111.0(2)
C16 C20 Si4 114.4(2)
Si5 C20 Si4 118.64(17)
C16 C20 H17 103.5
Si5 C20 H17 103.5
Si4 C20 H17 103.5
C18 C21 Si7 112.5(2)
C18 C21 Si6 112.8(2)
Si7 C21 Si6 119.12(18)
C18 C21 H18 103.4
Si7 C21 H18 103.4
Si6 C21 H18 103.4
C22 Si2 C23 109.1(2)
C22 Si2 C24 105.56(18)
C23 Si2 C24 108.70(19)
C22 Si2 C19 110.32(15)
C23 Si2 C19 106.59(16)
C24 Si2 C19 116.41(16)
C25 Si3 C27 109.12(17)
C25 Si3 C26 106.69(17)
C27 Si3 C26 108.59(17)
C25 Si3 C19 109.86(16)
C27 Si3 C19 109.06(15)
C26 Si3 C19 113.43(15)
C30 Si4 C29 106.74(17)
C30 Si4 C28 109.55(18)
C29 Si4 C28 109.45(17)
C30 Si4 C20 108.30(16)
C29 Si4 C20 113.71(16)
C28 Si4 C20 109.01(16)
C32 Si5 C31 108.19(18)
C32 Si5 C33 109.52(19)
C31 Si5 C33 107.34(17)
C32 Si5 C20 110.25(16)
C31 Si5 C20 113.79(16)
C33 Si5 C20 107.65(15)
C34 Si6 C35 108.9(2)
C34 Si6 C36 108.2(2)
C35 Si6 C36 109.6(2)
C34 Si6 C21 108.63(17)
C35 Si6 C21 113.81(17)
C36 Si6 C21 107.44(18)
C38 Si7 C39 108.36(19)
C38 Si7 C37 107.07(19)
C39 Si7 C37 110.03(18)
C38 Si7 C21 115.46(17)
C39 Si7 C21 107.62(16)
C37 Si7 C21 108.25(16)
Si2 C22 H19 109.5
Si2 C22 H20 109.5
H19 C22 H20 109.5
Si2 C22 H21 109.5
H19 C22 H21 109.5
H20 C22 H21 109.5
Si2 C23 H22 109.5
Si2 C23 H23 109.5
H22 C23 H23 109.5
Si2 C23 H24 109.5
H22 C23 H24 109.5
H23 C23 H24 109.5
Si2 C24 H25 109.5
Si2 C24 H26 109.5
H25 C24 H26 109.5
Si2 C24 H27 109.5
H25 C24 H27 109.5
H26 C24 H27 109.5
Si3 C25 H28 109.5
Si3 C25 H29 109.5
H28 C25 H29 109.5
Si3 C25 H30 109.5
H28 C25 H30 109.5
H29 C25 H30 109.5
Si3 C26 H31 109.5
Si3 C26 H32 109.5
H31 C26 H32 109.5
Si3 C26 H33 109.5
H31 C26 H33 109.5
H32 C26 H33 109.5
Si3 C27 H34 109.5
Si3 C27 H35 109.5
H34 C27 H35 109.5
Si3 C27 H36 109.5
H34 C27 H36 109.5
H35 C27 H36 109.5
Si4 C28 H37 109.5
Si4 C28 H38 109.5
H37 C28 H38 109.5
Si4 C28 H39 109.5
H37 C28 H39 109.5
H38 C28 H39 109.5
Si4 C29 H40 109.5
Si4 C29 H41 109.5
H40 C29 H41 109.5
Si4 C29 H42 109.5
H40 C29 H42 109.5
H41 C29 H42 109.5
Si4 C30 H43 109.5
Si4 C30 H44 109.5
H43 C30 H44 109.5
Si4 C30 H45 109.5
H43 C30 H45 109.5
H44 C30 H45 109.5
Si5 C31 H46 109.5
Si5 C31 H47 109.5
H46 C31 H47 109.5
Si5 C31 H48 109.5
H46 C31 H48 109.5
H47 C31 H48 109.5
Si5 C32 H49 109.5
Si5 C32 H50 109.5
H49 C32 H50 109.5
Si5 C32 H51 109.5
H49 C32 H51 109.5
H50 C32 H51 109.5
Si5 C33 H52 109.5
Si5 C33 H53 109.5
H52 C33 H53 109.5
Si5 C33 H54 109.5
H52 C33 H54 109.5
H53 C33 H54 109.5
Si6 C34 H55 109.5
Si6 C34 H56 109.5
H55 C34 H56 109.5
Si6 C34 H57 109.5
H55 C34 H57 109.5
H56 C34 H57 109.5
Si6 C35 H58 109.5
Si6 C35 H59 109.5
H58 C35 H59 109.5
Si6 C35 H60 109.5
H58 C35 H60 109.5
H59 C35 H60 109.5
Si6 C36 H61 109.5
Si6 C36 H62 109.5
H61 C36 H62 109.5
Si6 C36 H63 109.5
H61 C36 H63 109.5
H62 C36 H63 109.5
Si7 C37 H64 109.5
Si7 C37 H65 109.5
H64 C37 H65 109.5
Si7 C37 H66 109.5
H64 C37 H66 109.5
H65 C37 H66 109.5
Si7 C38 H67 109.5
Si7 C38 H68 109.5
H67 C38 H68 109.5
Si7 C38 H69 109.5
H67 C38 H69 109.5
H68 C38 H69 109.5
Si7 C39 H70 109.5
Si7 C39 H71 109.5
H70 C39 H71 109.5
Si7 C39 H72 109.5
H70 C39 H72 109.5
H71 C39 H72 109.5

loop_
_geom_bond_atom_site_label_1
_geom_bond_atom_site_label_2
_geom_bond_distance
Si1 O1 1.653(2)
Si1 C5 1.859(3)
Si1 C1 1.861(3)
Si1 C13 1.889(3)
O1 H1 0.8400
C1 C2 1.334(5)
C1 H2 0.9500
C2 C3 1.509(5)
C2 H3 0.9500
C3 C4 1.501(5)
C3 C6 1.563(5)
C3 H4 1.0000
C4 C5 1.338(5)
C4 H5 0.9500
C5 H6 0.9500
C6 C7 1.516(5)
C6 H7 0.9900
C6 H8 0.9900
C7 C8 1.391(5)
C7 C12 1.398(5)
C8 C9 1.387(6)
C8 H9 0.9500
C9 C10 1.381(6)
C9 H10 0.9500
C10 C11 1.389(6)
C10 H11 0.9500
C11 C12 1.383(6)
C11 H12 0.9500
C12 H13 0.9500
C13 C18 1.414(4)
C13 C14 1.432(4)
C14 C15 1.393(5)
C14 C19 1.528(4)
C15 C16 1.390(5)
C15 H14 0.9500
C16 C17 1.394(4)
C16 C20 1.511(4)
C17 C18 1.397(4)
C17 H15 0.9500
C18 C21 1.521(4)
C19 Si2 1.896(3)
C19 Si3 1.902(3)
C19 H16 1.0000
C20 Si5 1.889(3)
C20 Si4 1.902(3)
C20 H17 1.0000
C21 Si7 1.889(3)
C21 Si6 1.900(3)
C21 H18 1.0000
Si2 C22 1.874(4)
Si2 C23 1.875(4)
Si2 C24 1.880(4)
Si3 C25 1.856(4)
Si3 C27 1.867(4)
Si3 C26 1.881(4)
Si4 C30 1.865(4)
Si4 C29 1.869(3)
Si4 C28 1.874(4)
Si5 C32 1.861(4)
Si5 C31 1.864(4)
Si5 C33 1.878(4)
Si6 C34 1.864(4)
Si6 C35 1.867(4)
Si6 C36 1.869(4)
Si7 C38 1.864(4)
Si7 C39 1.869(4)
Si7 C37 1.869(4)
C22 H19 0.9800
C22 H20 0.9800
C22 H21 0.9800
C23 H22 0.9800
C23 H23 0.9800
C23 H24 0.9800
C24 H25 0.9800
C24 H26 0.9800
C24 H27 0.9800
C25 H28 0.9800
C25 H29 0.9800
C25 H30 0.9800
C26 H31 0.9800
C26 H32 0.9800
C26 H33 0.9800
C27 H34 0.9800
C27 H35 0.9800
C27 H36 0.9800
C28 H37 0.9800
C28 H38 0.9800
C28 H39 0.9800
C29 H40 0.9800
C29 H41 0.9800
C29 H42 0.9800
C30 H43 0.9800
C30 H44 0.9800
C30 H45 0.9800
C31 H46 0.9800
C31 H47 0.9800
C31 H48 0.9800
C32 H49 0.9800
C32 H50 0.9800
C32 H51 0.9800
C33 H52 0.9800
C33 H53 0.9800
C33 H54 0.9800
C34 H55 0.9800
C34 H56 0.9800
C34 H57 0.9800
C35 H58 0.9800
C35 H59 0.9800
C35 H60 0.9800
C36 H61 0.9800
C36 H62 0.9800
C36 H63 0.9800
C37 H64 0.9800
C37 H65 0.9800
C37 H66 0.9800
C38 H67 0.9800
C38 H68 0.9800
C38 H69 0.9800
C39 H70 0.9800
C39 H71 0.9800
C39 H72 0.9800

loop_
_geom_torsion_atom_site_label_1
_geom_torsion_atom_site_label_2
_geom_torsion_atom_site_label_3
_geom_torsion_atom_site_label_4
_geom_torsion
O1 Si1 C1 C2 100.8(3)
C5 Si1 C1 C2 -10.8(3)
C13 Si1 C1 C2 -141.1(3)
Si1 C1 C2 C3 -3.6(5)
C1 C2 C3 C4 16.3(6)
C1 C2 C3 C6 -110.5(4)
C2 C3 C4 C5 -11.4(5)
C6 C3 C4 C5 114.5(4)
C3 C4 C5 Si1 -5.4(5)
O1 Si1 C5 C4 -103.6(3)
C1 Si1 C5 C4 14.9(3)
C13 Si1 C5 C4 137.5(3)
C4 C3 C6 C7 -60.3(4)
C2 C3 C6 C7 70.0(4)
C3 C6 C7 C8 89.0(4)
C3 C6 C7 C12 -85.8(4)
C12 C7 C8 C9 0.4(5)
C6 C7 C8 C9 -174.4(3)
C7 C8 C9 C10 0.8(6)
C8 C9 C10 C11 -0.6(6)
C9 C10 C11 C12 -0.9(6)
C10 C11 C12 C7 2.2(6)
C8 C7 C12 C11 -1.9(5)
C6 C7 C12 C11 173.0(3)
O1 Si1 C13 C18 -131.2(2)
C5 Si1 C13 C18 -12.7(3)
C1 Si1 C13 C18 105.7(3)
O1 Si1 C13 C14 50.4(3)
C5 Si1 C13 C14 168.9(2)
C1 Si1 C13 C14 -72.7(3)
C18 C13 C14 C15 3.5(4)
Si1 C13 C14 C15 -177.9(2)
C18 C13 C14 C19 -178.2(3)
Si1 C13 C14 C19 0.3(4)
C13 C14 C15 C16 -0.7(5)
C19 C14 C15 C16 -179.1(3)
C14 C15 C16 C17 -2.4(5)
C14 C15 C16 C20 177.9(3)
C15 C16 C17 C18 2.6(5)
C20 C16 C17 C18 -177.7(3)
C16 C17 C18 C13 0.3(5)
C16 C17 C18 C21 -179.0(3)
C14 C13 C18 C17 -3.4(4)
Si1 C13 C18 C17 178.2(2)
C14 C13 C18 C21 175.9(3)
Si1 C13 C18 C21 -2.6(4)
C15 C14 C19 Si2 -62.0(3)
C13 C14 C19 Si2 119.6(3)
C15 C14 C19 Si3 74.7(3)
C13 C14 C19 Si3 -103.6(3)
C15 C16 C20 Si5 -71.1(3)
C17 C16 C20 Si5 109.2(3)
C15 C16 C20 Si4 66.5(4)
C17 C16 C20 Si4 -113.2(3)
C17 C18 C21 Si7 -70.1(3)
C13 C18 C21 Si7 110.7(3)
C17 C18 C21 Si6 68.0(3)
C13 C18 C21 Si6 -111.2(3)
C14 C19 Si2 C22 -47.8(3)
Si3 C19 Si2 C22 178.26(19)
C14 C19 Si2 C23 -166.1(2)
Si3 C19 Si2 C23 59.9(2)
C14 C19 Si2 C24 72.5(3)
Si3 C19 Si2 C24 -61.5(2)
C14 C19 Si3 C25 140.7(2)
Si2 C19 Si3 C25 -84.5(2)
C14 C19 Si3 C27 21.1(3)
Si2 C19 Si3 C27 155.95(18)
C14 C19 Si3 C26 -100.0(2)
Si2 C19 Si3 C26 34.8(2)
C16 C20 Si4 C30 144.3(2)
Si5 C20 Si4 C30 -81.6(2)
C16 C20 Si4 C29 -97.3(3)
Si5 C20 Si4 C29 36.9(3)
C16 C20 Si4 C28 25.1(3)
Si5 C20 Si4 C28 159.29(19)
C16 C20 Si5 C32 -172.4(2)
Si4 C20 Si5 C32 52.1(2)
C16 C20 Si5 C31 65.9(3)
Si4 C20 Si5 C31 -69.7(2)
C16 C20 Si5 C33 -52.9(3)
Si4 C20 Si5 C33 171.49(19)
C18 C21 Si6 C34 23.9(3)
Si7 C21 Si6 C34 159.0(2)
C18 C21 Si6 C35 -97.6(3)
Si7 C21 Si6 C35 37.5(3)
C18 C21 Si6 C36 140.8(3)
Si7 C21 Si6 C36 -84.1(3)
C18 C21 Si7 C38 72.1(3)
Si6 C21 Si7 C38 -63.1(3)
C18 C21 Si7 C39 -166.7(3)
Si6 C21 Si7 C39 58.0(2)
C18 C21 Si7 C37 -47.8(3)
Si6 C21 Si7 C37 176.92(19)
